data_4028344
loop_
_publ_author_name
'Fran\,cois Godin'
'Michel Pr\'evost'
'Fr\'ed\'erick Viens'
'Philippe Mochirian'
'Jean-Fran\,cois Brazeau'
'Serge I. Gorelsky'
'Yvan Guindon'

_publ_section_title
;
 A Study of Exocyclic Radical Reductions of Polysubstituted
 Tetrahydropyrans
;
_journal_name_full 'Journal of Organic Chemistry'
_journal_page_first 6075
_journal_page_last 6103
_journal_paper_doi 10.1021/jo400721e
_journal_volume 78
_journal_year 2013
_chemical_compound_source 'Synthesized by the authors. See text'
_chemical_formula_moiety 'C25 H32 Br N O4'
_chemical_formula_sum 'C25 H32 Br N O4'
_chemical_formula_weight 490.43
_chemical_name_systematic
; 
 ? 
;
_space_group_IT_number 2
_symmetry_cell_setting triclinic
_symmetry_space_group_name_Hall '-P 1'
_symmetry_space_group_name_H-M 'P -1'
_atom_sites_solution_hydrogens geom
_atom_sites_solution_primary direct
_atom_sites_solution_secondary difmap
_audit_creation_method SHELXL-97
_cell_angle_alpha 91.016(2)
_cell_angle_beta 92.727(2)
_cell_angle_gamma 98.655(2)
_cell_formula_units_Z 2
_cell_length_a 5.0201(2)
_cell_length_b 14.0677(6)
_cell_length_c 17.2224(8)
_cell_measurement_reflns_used 14533
_cell_measurement_temperature 150
_cell_measurement_theta_max 67.36
_cell_measurement_theta_min 2.57
_cell_volume 1200.67(9)
_computing_cell_refinement 'SAINT V7.68A(Bruker AXS, 2009)'
_computing_data_collection 'APEX2  (Bruker AXS, 2009)'
_computing_data_reduction 'SAINT V7.68A(Bruker AXS, 2009)'
_computing_molecular_graphics 'SHELXTL v6.12 (Bruker AXS, 2001)'
_computing_publication_material 'UdMX (Maris, 2004)'
_computing_structure_refinement 'SHELXL97 (Sheldrick, 2008)'
_computing_structure_solution 'SHELXS97 (Sheldrick, 2008)'
_diffrn_ambient_temperature 150
_diffrn_detector_area_resol_mean 5.5
_diffrn_measured_fraction_theta_full 0.982
_diffrn_measured_fraction_theta_max 0.982
_diffrn_measurement_device_type 'Bruker Smart 6000'
_diffrn_measurement_method \w
_diffrn_radiation_monochromator 'Montel 200 optics'
_diffrn_radiation_source 'Rotating Anode'
_diffrn_radiation_type CuK\a
_diffrn_radiation_wavelength 1.54178
_diffrn_reflns_av_R_equivalents 0.030
_diffrn_reflns_av_sigmaI/netI 0.0251
_diffrn_reflns_limit_h_max 4
_diffrn_reflns_limit_h_min -5
_diffrn_reflns_limit_k_max 16
_diffrn_reflns_limit_k_min -16
_diffrn_reflns_limit_l_max 20
_diffrn_reflns_limit_l_min -20
_diffrn_reflns_number 18756
_diffrn_reflns_theta_full 67.73
_diffrn_reflns_theta_max 67.73
_diffrn_reflns_theta_min 2.57
_exptl_absorpt_coefficient_mu 2.575
_exptl_absorpt_correction_T_max 0.8792
_exptl_absorpt_correction_T_min 0.7521
_exptl_absorpt_correction_type multi-scan
_exptl_absorpt_process_details 'Sadabs (Sheldrick, 2008)'
_exptl_crystal_colour Colorless
_exptl_crystal_density_diffrn 1.357
_exptl_crystal_description Chunk
_exptl_crystal_F_000 512
_exptl_crystal_size_max 0.15
_exptl_crystal_size_mid 0.05
_exptl_crystal_size_min 0.05
_refine_diff_density_max 0.491
_refine_diff_density_min -0.313
_refine_diff_density_rms 0.053
_refine_ls_extinction_method none
_refine_ls_goodness_of_fit_ref 1.045
_refine_ls_hydrogen_treatment constr
_refine_ls_matrix_type full
_refine_ls_number_parameters 282
_refine_ls_number_reflns 4245
_refine_ls_number_restraints 0
_refine_ls_restrained_S_all 1.045
_refine_ls_R_factor_all 0.0327
_refine_ls_R_factor_gt 0.0318
_refine_ls_shift/su_max 0.001
_refine_ls_shift/su_mean 0.000
_refine_ls_structure_factor_coef Fsqd
_refine_ls_weighting_details 'calc w=1/[\s^2^(Fo^2^)+(0.0517P)^2^+0.4482P] where P=(Fo^2^+2Fc^2^)/3'
_refine_ls_weighting_scheme calc
_refine_ls_wR_factor_gt 0.0853
_refine_ls_wR_factor_ref 0.0863
_reflns_number_gt 4073
_reflns_number_total 4245
_reflns_threshold_expression I>2\s(I)
_cod_data_source_file jo400721e_si_005.cif
_cod_data_source_block guin65
_cod_database_code 4028344

loop_
_symmetry_equiv_pos_as_xyz
'x, y, z'
'-x, -y, -z'

loop_
_atom_site_label
_atom_site_type_symbol
_atom_site_fract_x
_atom_site_fract_y
_atom_site_fract_z
_atom_site_U_iso_or_equiv
_atom_site_adp_type
_atom_site_occupancy
_atom_site_symmetry_multiplicity
_atom_site_calc_flag
_atom_site_refinement_flags
Br3 Br 0.48165(4) 0.101736(12) 0.408020(13) 0.04848(10) Uani 1 1 d .
C1 C 0.8330(3) 0.37601(13) 0.35069(11) 0.0365(4) Uani 1 1 d .
H1 H 0.9763 0.4035 0.3202 0.044 Uiso 1 1 calc R
C2 C 0.7770(4) 0.27720(13) 0.35724(11) 0.0392(4) Uani 1 1 d .
H2 H 0.8826 0.2367 0.3318 0.047 Uiso 1 1 calc R
C3 C 0.5659(3) 0.23775(12) 0.40125(10) 0.0328(4) Uani 1 1 d .
C4 C 0.4117(3) 0.29507(12) 0.43911(10) 0.0334(4) Uani 1 1 d .
H4 H 0.2678 0.2672 0.4693 0.040 Uiso 1 1 calc R
C5 C 0.4689(3) 0.39378(12) 0.43266(9) 0.0305(3) Uani 1 1 d .
H5 H 0.3632 0.4339 0.4586 0.037 Uiso 1 1 calc R
C6 C 0.6795(3) 0.43511(11) 0.38868(9) 0.0270(3) Uani 1 1 d .
N7 N 0.7189(3) 0.53611(10) 0.38173(8) 0.0287(3) Uani 1 1 d .
H7 H 0.5751 0.5649 0.3828 0.034 Uiso 1 1 calc R
C8 C 0.9589(3) 0.59243(12) 0.37355(10) 0.0291(3) Uani 1 1 d .
O8 O 1.1752(2) 0.56464(9) 0.37139(9) 0.0454(3) Uani 1 1 d .
O9 O 0.9249(2) 0.68493(8) 0.36876(7) 0.0301(2) Uani 1 1 d .
C10 C 1.1708(3) 0.75153(12) 0.35732(10) 0.0323(4) Uani 1 1 d .
H10A H 1.2620 0.7306 0.3117 0.039 Uiso 1 1 calc R
H10B H 1.2961 0.7535 0.4037 0.039 Uiso 1 1 calc R
C11 C 1.0921(3) 0.85015(12) 0.34428(10) 0.0314(3) Uani 1 1 d .
H11 H 1.2630 0.8958 0.3390 0.038 Uiso 1 1 calc R
C12 C 0.9547(4) 0.88531(13) 0.41435(10) 0.0389(4) Uani 1 1 d .
H12A H 0.9399 0.9536 0.4089 0.058 Uiso 1 1 calc R
H12B H 1.0621 0.8768 0.4621 0.058 Uiso 1 1 calc R
H12C H 0.7741 0.8481 0.4170 0.058 Uiso 1 1 calc R
C13 C 0.9208(3) 0.85395(11) 0.26905(9) 0.0291(3) Uani 1 1 d .
H13 H 0.7428 0.8123 0.2738 0.035 Uiso 1 1 calc R
C14 C 0.8723(4) 0.95530(13) 0.24929(11) 0.0371(4) Uani 1 1 d .
H14A H 0.7635 0.9799 0.2894 0.044 Uiso 1 1 calc R
H14B H 1.0473 0.9985 0.2491 0.044 Uiso 1 1 calc R
C15 C 0.7252(4) 0.95544(13) 0.16996(11) 0.0396(4) Uani 1 1 d .
H15A H 0.7107 1.0224 0.1558 0.048 Uiso 1 1 calc R
H15B H 0.5403 0.9196 0.1723 0.048 Uiso 1 1 calc R
C16 C 0.8751(4) 0.90909(14) 0.10815(11) 0.0389(4) Uani 1 1 d .
H16 H 1.0551 0.9499 0.1047 0.047 Uiso 1 1 calc R
C17 C 0.9267(3) 0.80929(13) 0.13280(10) 0.0347(4) Uani 1 1 d .
H17 H 1.0557 0.7888 0.0957 0.042 Uiso 1 1 calc R
O18 O 1.0624(2) 0.81478(8) 0.20879(6) 0.0307(2) Uani 1 1 d .
C19 C 0.7305(4) 0.90729(17) 0.02815(12) 0.0503(5) Uani 1 1 d .
H19A H 0.5437 0.8756 0.0311 0.075 Uiso 1 1 calc R
H19B H 0.8232 0.8718 -0.0089 0.075 Uiso 1 1 calc R
H19C H 0.7315 0.9733 0.0108 0.075 Uiso 1 1 calc R
C20 C 0.6772(4) 0.73169(13) 0.12724(11) 0.0386(4) Uani 1 1 d .
H20A H 0.5320 0.7542 0.1563 0.046 Uiso 1 1 calc R
H20B H 0.6123 0.7218 0.0721 0.046 Uiso 1 1 calc R
C21 C 0.7326(4) 0.63705(14) 0.15927(11) 0.0413(4) Uani 1 1 d .
H21A H 0.8997 0.6197 0.1384 0.050 Uiso 1 1 calc R
H21B H 0.7562 0.6419 0.2167 0.050 Uiso 1 1 calc R
O22 O 0.5084(3) 0.56597(10) 0.13654(8) 0.0442(3) Uani 1 1 d .
C23 C 0.5248(4) 0.47791(15) 0.17218(13) 0.0474(5) Uani 1 1 d .
H23A H 0.5171 0.4862 0.2292 0.057 Uiso 1 1 calc R
H23B H 0.6991 0.4569 0.1613 0.057 Uiso 1 1 calc R
C24 C 0.2958(4) 0.40216(14) 0.14222(11) 0.0418(4) Uani 1 1 d .
C25 C 0.1517(5) 0.41259(16) 0.07292(13) 0.0530(5) Uani 1 1 d .
H25 H 0.1993 0.4677 0.0425 0.064 Uiso 1 1 calc R
C26 C -0.0624(5) 0.34257(19) 0.04792(15) 0.0639(6) Uani 1 1 d .
H26 H -0.1630 0.3504 0.0010 0.077 Uiso 1 1 calc R
C27 C -0.1285(5) 0.2619(2) 0.09118(15) 0.0681(7) Uani 1 1 d .
H27 H -0.2768 0.2146 0.0746 0.082 Uiso 1 1 calc R
C28 C 0.0204(6) 0.24966(19) 0.15863(14) 0.0668(7) Uani 1 1 d .
H28 H -0.0214 0.1929 0.1875 0.080 Uiso 1 1 calc R
C29 C 0.2306(5) 0.31999(16) 0.18429(13) 0.0533(5) Uani 1 1 d .
H29 H 0.3309 0.3117 0.2312 0.064 Uiso 1 1 calc R

loop_
_atom_site_aniso_label
_atom_site_aniso_U_11
_atom_site_aniso_U_22
_atom_site_aniso_U_33
_atom_site_aniso_U_23
_atom_site_aniso_U_13
_atom_site_aniso_U_12
Br3 0.05588(16) 0.02296(13) 0.06487(16) -0.00327(9) 0.00310(10) 0.00083(9)
C1 0.0288(8) 0.0323(9) 0.0479(10) -0.0019(7) 0.0067(7) 0.0020(7)
C2 0.0342(9) 0.0307(9) 0.0530(10) -0.0070(8) 0.0037(7) 0.0062(7)
C3 0.0339(8) 0.0241(8) 0.0387(9) -0.0004(6) -0.0066(7) 0.0013(6)
C4 0.0350(8) 0.0286(8) 0.0358(8) 0.0055(7) 0.0027(7) 0.0011(7)
C5 0.0317(8) 0.0262(8) 0.0343(8) 0.0029(6) 0.0038(6) 0.0050(6)
C6 0.0236(7) 0.0245(8) 0.0322(8) 0.0014(6) -0.0030(6) 0.0024(6)
N7 0.0208(6) 0.0247(7) 0.0407(7) 0.0038(5) 0.0025(5) 0.0031(5)
C8 0.0233(8) 0.0268(8) 0.0363(8) 0.0047(6) -0.0006(6) 0.0018(6)
O8 0.0208(6) 0.0316(7) 0.0841(10) 0.0103(6) 0.0023(6) 0.0038(5)
O9 0.0216(5) 0.0239(6) 0.0441(6) 0.0067(5) 0.0026(4) -0.0001(4)
C10 0.0211(7) 0.0300(9) 0.0434(9) 0.0079(7) -0.0012(6) -0.0042(6)
C11 0.0278(8) 0.0247(8) 0.0391(9) 0.0036(6) 0.0002(6) -0.0047(6)
C12 0.0445(10) 0.0320(9) 0.0379(9) 0.0003(7) 0.0012(7) -0.0015(7)
C13 0.0251(7) 0.0252(8) 0.0362(8) 0.0029(6) 0.0036(6) -0.0003(6)
C14 0.0382(9) 0.0273(9) 0.0452(10) 0.0043(7) 0.0010(7) 0.0035(7)
C15 0.0360(9) 0.0312(9) 0.0512(11) 0.0111(8) -0.0019(8) 0.0040(7)
C16 0.0317(9) 0.0419(10) 0.0413(9) 0.0125(8) -0.0001(7) -0.0012(7)
C17 0.0307(8) 0.0404(10) 0.0323(8) 0.0023(7) 0.0007(6) 0.0032(7)
O18 0.0250(5) 0.0328(6) 0.0339(6) 0.0024(5) 0.0008(4) 0.0033(4)
C19 0.0462(11) 0.0584(13) 0.0450(11) 0.0165(9) -0.0041(8) 0.0040(9)
C20 0.0353(9) 0.0376(10) 0.0406(9) -0.0010(7) -0.0058(7) 0.0008(7)
C21 0.0391(10) 0.0360(10) 0.0458(10) -0.0008(8) -0.0064(8) -0.0013(8)
O22 0.0451(7) 0.0354(7) 0.0481(7) -0.0001(6) -0.0110(6) -0.0025(6)
C23 0.0469(11) 0.0379(11) 0.0539(11) 0.0016(9) -0.0084(9) -0.0015(8)
C24 0.0419(10) 0.0377(10) 0.0438(10) -0.0082(8) 0.0033(8) 0.0007(8)
C25 0.0570(13) 0.0450(12) 0.0532(12) -0.0069(9) -0.0072(9) 0.0000(10)
C26 0.0650(15) 0.0597(15) 0.0606(14) -0.0193(11) -0.0115(11) -0.0040(12)
C27 0.0644(15) 0.0643(16) 0.0649(15) -0.0281(12) 0.0079(11) -0.0231(12)
C28 0.0854(17) 0.0532(14) 0.0521(13) -0.0084(10) 0.0182(12) -0.0241(12)
C29 0.0633(13) 0.0476(12) 0.0438(11) -0.0025(9) 0.0051(9) -0.0091(10)

loop_
_atom_type_symbol
_atom_type_description
_atom_type_scat_dispersion_real
_atom_type_scat_dispersion_imag
_atom_type_scat_source
C C 0.0181 0.0091 'International Tables Vol C Tables 4.2.6.8 and 6.1.1.4'
H H 0.0000 0.0000 'International Tables Vol C Tables 4.2.6.8 and 6.1.1.4'
N N 0.0311 0.0180 'International Tables Vol C Tables 4.2.6.8 and 6.1.1.4'
O O 0.0492 0.0322 'International Tables Vol C Tables 4.2.6.8 and 6.1.1.4'
Br Br -0.6763 1.2805 'International Tables Vol C Tables 4.2.6.8 and 6.1.1.4'

loop_
_geom_angle_atom_site_label_1
_geom_angle_atom_site_label_2
_geom_angle_atom_site_label_3
_geom_angle
_geom_angle_publ_flag
C2 C1 C6 120.06(16) y
C2 C1 H1 120 ?
C6 C1 H1 120 ?
C1 C2 C3 119.53(16) y
C1 C2 H2 120.2 ?
C3 C2 H2 120.2 ?
C4 C3 C2 121.20(16) y
C4 C3 BR3 119.10(13) y
C2 C3 BR3 119.68(13) y
C3 C4 C5 119.08(16) y
C3 C4 H4 120.5 ?
C5 C4 H4 120.5 ?
C4 C5 C6 120.80(15) y
C4 C5 H5 119.6 ?
C6 C5 H5 119.6 ?
C1 C6 C5 119.32(15) y
C1 C6 N7 122.83(14) y
C5 C6 N7 117.78(14) y
C8 N7 C6 125.60(13) y
C8 N7 H7 117.2 ?
C6 N7 H7 117.2 ?
O8 C8 O9 124.08(15) y
O8 C8 N7 125.63(15) y
O9 C8 N7 110.28(13) y
C8 O9 C10 114.69(12) y
O9 C10 C11 107.73(13) y
O9 C10 H10A 110.2 ?
C11 C10 H10A 110.2 ?
O9 C10 H10B 110.2 ?
C11 C10 H10B 110.2 ?
H10A C10 H10B 108.5 ?
C10 C11 C13 112.50(14) y
C10 C11 C12 111.47(14) y
C13 C11 C12 111.55(14) y
C10 C11 H11 107 ?
C13 C11 H11 107 ?
C12 C11 H11 107 ?
C11 C12 H12A 109.5 ?
C11 C12 H12B 109.5 ?
H12A C12 H12B 109.5 ?
C11 C12 H12C 109.5 ?
H12A C12 H12C 109.5 ?
H12B C12 H12C 109.5 ?
O18 C13 C14 110.25(13) y
O18 C13 C11 106.36(13) y
C14 C13 C11 113.22(14) y
O18 C13 H13 109 ?
C14 C13 H13 109 ?
C11 C13 H13 109 ?
C15 C14 C13 110.52(15) y
C15 C14 H14A 109.5 ?
C13 C14 H14A 109.5 ?
C15 C14 H14B 109.5 ?
C13 C14 H14B 109.5 ?
H14A C14 H14B 108.1 ?
C14 C15 C16 110.71(15) y
C14 C15 H15A 109.5 ?
C16 C15 H15A 109.5 ?
C14 C15 H15B 109.5 ?
C16 C15 H15B 109.5 ?
H15A C15 H15B 108.1 ?
C15 C16 C19 111.84(16) y
C15 C16 C17 110.57(14) y
C19 C16 C17 112.51(17) y
C15 C16 H16 107.2 ?
C19 C16 H16 107.2 ?
C17 C16 H16 107.2 ?
O18 C17 C16 110.36(14) y
O18 C17 C20 112.10(14) y
C16 C17 C20 114.70(14) y
O18 C17 H17 106.4 ?
C16 C17 H17 106.4 ?
C20 C17 H17 106.4 ?
C13 O18 C17 114.72(12) y
C16 C19 H19A 109.5 ?
C16 C19 H19B 109.5 ?
H19A C19 H19B 109.5 ?
C16 C19 H19C 109.5 ?
H19A C19 H19C 109.5 ?
H19B C19 H19C 109.5 ?
C21 C20 C17 112.64(15) y
C21 C20 H20A 109.1 ?
C17 C20 H20A 109.1 ?
C21 C20 H20B 109.1 ?
C17 C20 H20B 109.1 ?
H20A C20 H20B 107.8 ?
O22 C21 C20 107.72(15) y
O22 C21 H21A 110.2 ?
C20 C21 H21A 110.2 ?
O22 C21 H21B 110.2 ?
C20 C21 H21B 110.2 ?
H21A C21 H21B 108.5 ?
C23 O22 C21 111.90(14) y
O22 C23 C24 110.54(16) y
O22 C23 H23A 109.5 ?
C24 C23 H23A 109.5 ?
O22 C23 H23B 109.5 ?
C24 C23 H23B 109.5 ?
H23A C23 H23B 108.1 ?
C29 C24 C25 119.24(19) y
C29 C24 C23 119.18(18) y
C25 C24 C23 121.57(19) y
C24 C25 C26 120.1(2) y
C24 C25 H25 119.9 ?
C26 C25 H25 119.9 ?
C27 C26 C25 120.0(2) y
C27 C26 H26 120 ?
C25 C26 H26 120 ?
C26 C27 C28 120.0(2) y
C26 C27 H27 120 ?
C28 C27 H27 120 ?
C27 C28 C29 120.1(2) y
C27 C28 H28 120 ?
C29 C28 H28 120 ?
C24 C29 C28 120.5(2) y
C24 C29 H29 119.7 ?
C28 C29 H29 119.8 ?

loop_
_geom_bond_atom_site_label_1
_geom_bond_atom_site_label_2
_geom_bond_distance
_geom_bond_publ_flag
Br3 C3 1.9033(17) y
C1 C2 1.384(3) y
C1 C6 1.391(2) y
C1 H1 0.95 ?
C2 C3 1.386(3) y
C2 H2 0.95 ?
C3 C4 1.376(3) y
C4 C5 1.383(2) y
C4 H4 0.95 ?
C5 C6 1.391(2) y
C5 H5 0.95 ?
C6 N7 1.413(2) y
N7 C8 1.353(2) y
N7 H7 0.88 ?
C8 O8 1.210(2) y
C8 O9 1.341(2) y
O9 C10 1.4567(19) y
C10 C11 1.516(2) y
C10 H10a 0.99 ?
C10 H10b 0.99 ?
C11 C13 1.527(2) y
C11 C12 1.529(2) y
C11 H11 1 ?
C12 H12a 0.98 ?
C12 H12b 0.98 ?
C12 H12c 0.98 ?
C13 O18 1.433(2) y
C13 C14 1.524(2) y
C13 H13 1 ?
C14 C15 1.522(3) y
C14 H14a 0.99 ?
C14 H14b 0.99 ?
C15 C16 1.525(3) y
C15 H15a 0.99 ?
C15 H15b 0.99 ?
C16 C19 1.525(3) y
C16 C17 1.529(3) y
C16 H16 1 ?
C17 O18 1.442(2) y
C17 C20 1.531(2) y
C17 H17 1 ?
C19 H19a 0.98 ?
C19 H19b 0.98 ?
C19 H19c 0.98 ?
C20 C21 1.509(3) y
C20 H20a 0.99 ?
C20 H20b 0.99 ?
C21 O22 1.423(2) y
C21 H21a 0.99 ?
C21 H21b 0.99 ?
O22 C23 1.404(2) y
C23 C24 1.509(3) y
C23 H23a 0.99 ?
C23 H23b 0.99 ?
C24 C29 1.381(3) y
C24 C25 1.388(3) y
C25 C26 1.390(3) y
C25 H25 0.95 ?
C26 C27 1.376(4) y
C26 H26 0.95 ?
C27 C28 1.379(4) y
C27 H27 0.95 ?
C28 C29 1.384(3) y
C28 H28 0.95 ?
C29 H29 0.95 ?

loop_
_geom_hbond_atom_site_label_D
_geom_hbond_atom_site_label_H
_geom_hbond_atom_site_label_A
_geom_hbond_distance_DH
_geom_hbond_distance_HA
_geom_hbond_distance_DA
_geom_hbond_angle_DHA
_geom_hbond_site_symmetry_A
N7 H7 O8 0.88 2.01 2.8156(17) 152.2 1_455

loop_
_geom_torsion_atom_site_label_1
_geom_torsion_atom_site_label_2
_geom_torsion_atom_site_label_3
_geom_torsion_atom_site_label_4
_geom_torsion
_geom_torsion_publ_flag
C6 C1 C2 C3 0.6(3) y
C1 C2 C3 C4 -0.5(3) y
C1 C2 C3 BR3 178.22(14) y
C2 C3 C4 C5 0.2(3) y
BR3 C3 C4 C5 -178.48(12) y
C3 C4 C5 C6 -0.1(2) y
C2 C1 C6 C5 -0.5(3) y
C2 C1 C6 N7 -177.28(16) y
C4 C5 C6 C1 0.2(2) y
C4 C5 C6 N7 177.18(15) y
C1 C6 N7 C8 -34.1(2) y
C5 C6 N7 C8 148.99(16) y
C6 N7 C8 O8 -0.4(3) y
C6 N7 C8 O9 -179.85(14) y
O8 C8 O9 C10 2.4(2) y
N7 C8 O9 C10 -178.14(13) y
C8 O9 C10 C11 173.82(13) y
O9 C10 C11 C13 -65.41(17) y
O9 C10 C11 C12 60.76(17) y
C10 C11 C13 O18 -50.84(16) y
C12 C11 C13 O18 -176.97(13) y
C10 C11 C13 C14 -172.07(14) y
C12 C11 C13 C14 61.80(18) y
O18 C13 C14 C15 55.29(18) y
C11 C13 C14 C15 174.31(14) y
C13 C14 C15 C16 -53.83(19) y
C14 C15 C16 C19 179.40(16) y
C14 C15 C16 C17 53.18(19) y
C15 C16 C17 O18 -53.91(18) y
C19 C16 C17 O18 -179.75(15) y
C15 C16 C17 C20 73.85(19) y
C19 C16 C17 C20 -52.0(2) y
C14 C13 O18 C17 -58.82(17) y
C11 C13 O18 C17 178.07(13) y
C16 C17 O18 C13 58.17(17) y
C20 C17 O18 C13 -71.00(18) y
O18 C17 C20 C21 -47.7(2) y
C16 C17 C20 C21 -174.56(15) y
C17 C20 C21 O22 -167.88(15) y
C20 C21 O22 C23 -172.15(16) y
C21 O22 C23 C24 -175.66(16) y
O22 C23 C24 C29 -161.93(19) y
O22 C23 C24 C25 18.9(3) y
C29 C24 C25 C26 2.4(3) y
C23 C24 C25 C26 -178.4(2) y
C24 C25 C26 C27 -1.2(4) y
C25 C26 C27 C28 -1.1(4) y
C26 C27 C28 C29 2.2(4) y
C25 C24 C29 C28 -1.4(3) y
C23 C24 C29 C28 179.5(2) y
C27 C28 C29 C24 -0.9(4) y
